data_7104836
loop_
_publ_author_name
'Gridley, Jonathan J.'
'Coogan, Michael P.'
'Knight, David W.'
'Malik, K. M. Abdul'
'Sharland, Christopher M.'
'Singkhonrat, Jirada'
'Williams, Si\^an'

_publ_section_title
;
 A stereoselective synthesis of anti-\g,\d-alkynyl- and
 -alkenyl-\b-hydroxy-\a-amino esters from tin(II) enolates of glycinate
;
_journal_coden_ASTM CHCOFS
_journal_issue 20
_journal_name_full
;
 Chemical Communications (Cambridge, United Kingdom)
;
_journal_page_first 2550
_journal_page_last 2551
_journal_paper_doi 10.1039/b306291k
_journal_year 2003
_chemical_formula_sum 'C23 H27 N O5 S'
_chemical_formula_weight 429.52
_chemical_name_common
;N-Tosyl-(1-methyl-2-hydroxy-5-phenyl-4-pentynyl)glycine ethyl
ester
;
_space_group_IT_number 14
_symmetry_cell_setting monoclinic
_symmetry_space_group_name_Hall '-P 2ybc'
_symmetry_space_group_name_H-M 'P 1 21/c 1'
_atom_sites_solution_hydrogens geom
_atom_sites_solution_primary direct
_atom_sites_solution_secondary difmap
_audit_creation_method SHELXL-97
_cell_angle_alpha 90.00
_cell_angle_beta 101.68(3)
_cell_angle_gamma 90.00
_cell_formula_units_Z 16
_cell_length_a 34.330(7)
_cell_length_b 13.750(3)
_cell_length_c 19.899(4)
_cell_measurement_reflns_used 'all obs. data'
_cell_measurement_temperature 150(2)
_cell_measurement_theta_max 27.49
_cell_measurement_theta_min 2.96
_cell_volume 9199(3)
_computing_cell_refinement 'HKL Scalepack (Otwinowski & Minor, 1997)'
_computing_data_collection 'COLLECT (Hooft, 1998)'
_computing_data_reduction 'DENZO (Otwinowski & Minor, 1997)'
_computing_structure_refinement 'SHELXL-97 (Sheldrick, 1997)'
_computing_structure_solution 'SHELXS-97 (Sheldrick, 1990)'
_diffrn_ambient_temperature 150(2)
_diffrn_measured_fraction_theta_full 0.991
_diffrn_measured_fraction_theta_max 0.991
_diffrn_measurement_device_type 'Bruker Nonius kappa CCD area detector'
_diffrn_measurement_method 'phi & omega scan to fill Ewald sphere'
_diffrn_radiation_monochromator graphite
_diffrn_radiation_source 'fine-focus sealed tube'
_diffrn_radiation_type MoK\a
_diffrn_radiation_wavelength 0.71073
_diffrn_reflns_av_R_equivalents 0.0791
_diffrn_reflns_av_sigmaI/netI 0.0689
_diffrn_reflns_limit_h_max 44
_diffrn_reflns_limit_h_min -44
_diffrn_reflns_limit_k_max 17
_diffrn_reflns_limit_k_min -17
_diffrn_reflns_limit_l_max 25
_diffrn_reflns_limit_l_min -25
_diffrn_reflns_number 114389
_diffrn_reflns_theta_full 27.49
_diffrn_reflns_theta_max 27.49
_diffrn_reflns_theta_min 2.96
_diffrn_standards_decay_% 0
_exptl_absorpt_coefficient_mu 0.173
_exptl_absorpt_correction_type none
_exptl_crystal_colour colorless
_exptl_crystal_density_diffrn 1.241
_exptl_crystal_density_method 'not measured'
_exptl_crystal_description bloc
_exptl_crystal_F_000 3648
_exptl_crystal_size_max 0.35
_exptl_crystal_size_mid 0.25
_exptl_crystal_size_min 0.20
_refine_diff_density_max 0.622
_refine_diff_density_min -0.596
_refine_diff_density_rms 0.075
_refine_ls_extinction_method none
_refine_ls_goodness_of_fit_ref 1.008
_refine_ls_hydrogen_treatment 'calculated positions, riding model'
_refine_ls_matrix_type full
_refine_ls_number_parameters 1123
_refine_ls_number_reflns 20899
_refine_ls_number_restraints 0
_refine_ls_restrained_S_all 1.008
_refine_ls_R_factor_all 0.1088
_refine_ls_R_factor_gt 0.0648
_refine_ls_shift/su_max 0.001
_refine_ls_shift/su_mean 0.000
_refine_ls_structure_factor_coef Fsqd
_refine_ls_weighting_details 'calc w=1/[\s^2^(Fo^2^)+(0.0680P)^2^+7.8178P] where P=(Fo^2^+2Fc^2^)/3'
_refine_ls_weighting_scheme calc
_refine_ls_wR_factor_gt 0.1471
_refine_ls_wR_factor_ref 0.1671
_reflns_number_gt 13802
_reflns_number_total 20899
_reflns_threshold_expression >2sigma(I)
_cod_data_source_file b306291k.txt
_cod_data_source_block Compound_15
_cod_depositor_comments
;
The following automatic conversions were performed:
'_symmetry_cell_setting' value 'Monoclinic' changed to 'monoclinic'
according to '/home/saulius/struct/CIF-dictionaries/cif_core.dic'
dictionary named 'cif_core.dic' version 2.4.1 from 2010-06-29.

Automatic conversion script
Id: cif_fix_enum 1527 2010-12-29 10:47:43Z saulius 
;
_cod_original_sg_symbol_H-M P2(1)/c
_cod_database_code 7104836

loop_
_symmetry_equiv_pos_as_xyz
'x, y, z'
'-x, y+1/2, -z+1/2'
'-x, -y, -z'
'x, -y-1/2, z-1/2'

loop_
_atom_site_label
_atom_site_type_symbol
_atom_site_fract_x
_atom_site_fract_y
_atom_site_fract_z
_atom_site_U_iso_or_equiv
_atom_site_adp_type
_atom_site_occupancy
_atom_site_symmetry_multiplicity
_atom_site_calc_flag
_atom_site_refinement_flags
_atom_site_disorder_assembly
_atom_site_disorder_group
S1 S 0.511875(18) 0.61959(5) -0.11031(3) 0.02557(14) Uani 1 1 d . . .
S2 S 0.439243(18) 0.72070(5) 0.07523(3) 0.02702(15) Uani 1 1 d . . .
S3 S 0.063255(19) 0.18556(5) -0.08616(3) 0.02998(16) Uani 1 1 d . . .
S4 S -0.009749(18) 0.11169(5) 0.10737(3) 0.02545(14) Uani 1 1 d . . .
O1 O 0.54239(5) 0.61103(14) -0.04972(9) 0.0333(4) Uani 1 1 d . . .
O2 O 0.51673(5) 0.57477(14) -0.17289(9) 0.0336(4) Uani 1 1 d . . .
O3 O 0.39421(5) 0.66299(13) -0.21831(8) 0.0330(4) Uani 1 1 d . . .
O5 O 0.40480(5) 0.69730(13) -0.10605(8) 0.0308(4) Uani 1 1 d . . .
O6 O 0.40505(5) 0.48246(13) -0.05884(8) 0.0254(4) Uani 1 1 d . . .
H6 H 0.4229 0.4576 -0.0285 0.038 Uiso 1 1 calc R . .
O7 O 0.46938(5) 0.70104(14) 0.03629(9) 0.0324(4) Uani 1 1 d . . .
O8 O 0.44651(5) 0.69966(15) 0.14689(8) 0.0365(5) Uani 1 1 d . . .
O9 O 0.33377(5) 0.54140(15) -0.01628(9) 0.0345(4) Uani 1 1 d . . .
H9 H 0.3540 0.5206 -0.0292 0.052 Uiso 1 1 calc R . .
O10 O 0.33114(6) 0.76824(15) -0.02152(10) 0.0406(5) Uani 1 1 d . . .
O11 O 0.32482(6) 0.79130(15) 0.08810(11) 0.0480(5) Uani 1 1 d . . .
O12 O 0.16722(6) 0.25012(16) -0.00501(10) 0.0511(6) Uani 1 1 d . B .
O13 O 0.17826(6) 0.25187(16) -0.11221(10) 0.0479(6) Uani 1 1 d . . .
O14 O 0.05543(6) 0.15427(15) -0.15608(8) 0.0368(5) Uani 1 1 d . . .
O15 O 0.03417(5) 0.17067(14) -0.04440(8) 0.0339(4) Uani 1 1 d . . .
O16 O 0.16982(5) 0.02901(15) 0.01848(9) 0.0360(5) Uani 1 1 d . . .
H16 H 0.1505 0.0052 0.0330 0.054 Uiso 1 1 calc R . .
O4 O 0.09842(6) 0.18673(15) 0.09387(8) 0.0403(5) Uani 1 1 d . . .
O17 O 0.11106(5) 0.16536(14) 0.20784(8) 0.0356(5) Uani 1 1 d . D .
O18 O 0.09974(5) -0.02882(13) 0.06328(8) 0.0274(4) Uani 1 1 d . . .
H18 H 0.0814 -0.0494 0.0320 0.041 Uiso 1 1 calc R . .
O19 O -0.04024(5) 0.09844(14) 0.04712(9) 0.0335(4) Uani 1 1 d . . .
O20 O -0.01399(5) 0.07096(14) 0.17151(9) 0.0324(4) Uani 1 1 d . . .
N1 N 0.47207(6) 0.57253(15) -0.09031(9) 0.0245(4) Uani 1 1 d . . .
H1 H 0.4719 0.5566 -0.0475 0.029 Uiso 1 1 calc R . .
N2 N 0.40085(6) 0.65806(15) 0.03885(10) 0.0244(4) Uani 1 1 d . . .
H2 H 0.4016 0.6227 0.0023 0.029 Uiso 1 1 calc R . .
N3 N 0.10298(6) 0.13002(16) -0.04738(10) 0.0283(5) Uani 1 1 d . . .
H3 H 0.1038 0.1032 -0.0070 0.034 Uiso 1 1 calc R . .
N4 N 0.03036(6) 0.06631(15) 0.08833(9) 0.0235(4) Uani 1 1 d . . .
H4 H 0.0305 0.0483 0.0459 0.028 Uiso 1 1 calc R . .
C1 C 0.43930(7) 0.37217(18) -0.12467(12) 0.0269(5) Uani 1 1 d . . .
H1A H 0.4642 0.3808 -0.0892 0.032 Uiso 1 1 calc R . .
C2 C 0.41708(8) 0.2841(2) -0.10389(14) 0.0368(6) Uani 1 1 d . . .
H2B H 0.4091 0.2976 -0.0602 0.055 Uiso 1 1 calc R . .
H2C H 0.4345 0.2271 -0.0988 0.055 Uiso 1 1 calc R . .
H2D H 0.3933 0.2714 -0.1394 0.055 Uiso 1 1 calc R . .
C3 C 0.41411(7) 0.46557(18) -0.12533(11) 0.0231(5) Uani 1 1 d . . .
C4 C 0.43666(7) 0.55710(18) -0.14415(11) 0.0236(5) Uani 1 1 d . . .
H4A H 0.4453 0.5443 -0.1884 0.028 Uiso 1 1 calc R . .
C5 C 0.41016(7) 0.64708(18) -0.15282(11) 0.0233(5) Uani 1 1 d . . .
C6 C 0.45126(9) 0.3532(2) -0.19323(14) 0.0412(7) Uani 1 1 d . . .
H6B H 0.4694 0.4045 -0.2021 0.062 Uiso 1 1 calc R . .
H6C H 0.4275 0.3528 -0.2300 0.062 Uiso 1 1 calc R . .
H6D H 0.4647 0.2900 -0.1917 0.062 Uiso 1 1 calc R . .
C7 C 0.36761(10) 0.7473(2) -0.23264(14) 0.0447(8) Uani 1 1 d . . .
H7A H 0.3652 0.7670 -0.2812 0.054 Uiso 1 1 calc R . .
H7B H 0.3792 0.8025 -0.2033 0.054 Uiso 1 1 calc R . .
C8 C 0.32738(10) 0.7252(3) -0.2196(2) 0.0628(10) Uani 1 1 d . . .
H8A H 0.3097 0.7805 -0.2340 0.094 Uiso 1 1 calc R . .
H8B H 0.3292 0.7133 -0.1705 0.094 Uiso 1 1 calc R . .
H8C H 0.3168 0.6672 -0.2456 0.094 Uiso 1 1 calc R . .
C9 C 0.37601(8) 0.45554(19) -0.17470(12) 0.0275(6) Uani 1 1 d . . .
C10 C 0.34656(8) 0.4419(2) -0.21679(13) 0.0295(6) Uani 1 1 d . . .
C11 C 0.31234(8) 0.4239(2) -0.27009(13) 0.0341(6) Uani 1 1 d . . .
C12 C 0.27604(9) 0.4677(3) -0.27029(17) 0.0565(10) Uani 1 1 d . . .
H12 H 0.2727 0.5083 -0.2332 0.068 Uiso 1 1 calc R . .
C13 C 0.24443(10) 0.4520(3) -0.3249(2) 0.0722(12) Uani 1 1 d . . .
H13 H 0.2196 0.4827 -0.3254 0.087 Uiso 1 1 calc R . .
C14 C 0.24882(11) 0.3922(3) -0.37857(19) 0.0671(11) Uani 1 1 d . . .
H14 H 0.2271 0.3819 -0.4159 0.081 Uiso 1 1 calc R . .
C15 C 0.28413(11) 0.3483(3) -0.37777(17) 0.0618(10) Uani 1 1 d . . .
H15 H 0.2869 0.3059 -0.4142 0.074 Uiso 1 1 calc R . .
C16 C 0.31608(9) 0.3644(2) -0.32486(15) 0.0449(8) Uani 1 1 d . . .
H16A H 0.3409 0.3345 -0.3258 0.054 Uiso 1 1 calc R . .
C17 C 0.50293(7) 0.74433(19) -0.12533(12) 0.0253(5) Uani 1 1 d . . .
C18 C 0.48550(7) 0.77755(19) -0.19029(12) 0.0279(6) Uani 1 1 d . . .
H18A H 0.4797 0.7335 -0.2278 0.034 Uiso 1 1 calc R . .
C19 C 0.47653(8) 0.8755(2) -0.20015(13) 0.0301(6) Uani 1 1 d . . .
H19 H 0.4644 0.8978 -0.2446 0.036 Uiso 1 1 calc R . .
C20 C 0.48490(8) 0.9414(2) -0.14659(13) 0.0313(6) Uani 1 1 d . . .
C21 C 0.50302(8) 0.9065(2) -0.08187(13) 0.0357(6) Uani 1 1 d . . .
H21 H 0.5093 0.9508 -0.0446 0.043 Uiso 1 1 calc R . .
C22 C 0.51201(8) 0.8095(2) -0.07064(12) 0.0309(6) Uani 1 1 d . . .
H22 H 0.5243 0.7872 -0.0262 0.037 Uiso 1 1 calc R . .
C23 C 0.47465(10) 1.0473(2) -0.15751(15) 0.0437(7) Uani 1 1 d . . .
H23A H 0.4882 1.0847 -0.1176 0.065 Uiso 1 1 calc R . .
H23B H 0.4458 1.0557 -0.1633 0.065 Uiso 1 1 calc R . .
H23C H 0.4833 1.0704 -0.1987 0.065 Uiso 1 1 calc R . .
C24 C 0.34926(11) 0.3806(2) 0.0797(2) 0.0620(10) Uani 1 1 d . . .
H24A H 0.3427 0.3700 0.0300 0.093 Uiso 1 1 calc R . .
H24B H 0.3248 0.3793 0.0980 0.093 Uiso 1 1 calc R . .
H24C H 0.3672 0.3290 0.1014 0.093 Uiso 1 1 calc R . .
C25 C 0.36952(8) 0.4788(2) 0.09478(14) 0.0354(6) Uani 1 1 d . . .
H25 H 0.3948 0.4766 0.0771 0.042 Uiso 1 1 calc R . .
C26 C 0.38077(9) 0.4962(2) 0.17153(15) 0.0459(8) Uani 1 1 d . . .
H26A H 0.3566 0.5030 0.1902 0.069 Uiso 1 1 calc R . .
H26B H 0.3966 0.5558 0.1805 0.069 Uiso 1 1 calc R . .
H26C H 0.3964 0.4410 0.1936 0.069 Uiso 1 1 calc R . .
C27 C 0.34342(7) 0.56117(19) 0.05545(12) 0.0265(5) Uani 1 1 d . . .
C28 C 0.30538(8) 0.5682(2) 0.07886(13) 0.0307(6) Uani 1 1 d . . .
C29 C 0.27540(8) 0.5754(2) 0.10077(14) 0.0341(6) Uani 1 1 d . . .
C30 C 0.23913(8) 0.5824(2) 0.12557(14) 0.0373(7) Uani 1 1 d . . .
C31 C 0.23778(9) 0.5507(3) 0.19136(16) 0.0584(10) Uani 1 1 d . . .
H31 H 0.2611 0.5261 0.2204 0.070 Uiso 1 1 calc R . .
C32 C 0.20228(10) 0.5550(3) 0.21455(18) 0.0726(13) Uani 1 1 d . . .
H32 H 0.2014 0.5335 0.2596 0.087 Uiso 1 1 calc R . .
C33 C 0.16845(9) 0.5900(3) 0.17269(18) 0.0656(11) Uani 1 1 d . . .
H33 H 0.1441 0.5912 0.1884 0.079 Uiso 1 1 calc R . .
C34 C 0.20496(9) 0.6201(2) 0.08431(15) 0.0448(8) Uani 1 1 d . . .
H34 H 0.2057 0.6436 0.0397 0.054 Uiso 1 1 calc R . .
C35 C 0.36491(7) 0.66113(18) 0.06772(12) 0.0242(5) Uani 1 1 d . . .
H35 H 0.3731 0.6715 0.1184 0.029 Uiso 1 1 calc R . .
C36 C 0.33816(8) 0.74513(19) 0.03776(14) 0.0303(6) Uani 1 1 d . . .
C37 C 0.29975(12) 0.8767(3) 0.0688(2) 0.0691(11) Uani 1 1 d . . .
H37A H 0.3047 0.9247 0.1067 0.083 Uiso 1 1 calc R . .
H37B H 0.3066 0.9075 0.0278 0.083 Uiso 1 1 calc R . .
C38 C 0.25958(12) 0.8507(3) 0.0547(3) 0.0979(17) Uani 1 1 d . . .
H38A H 0.2433 0.9080 0.0389 0.147 Uiso 1 1 calc R . .
H38B H 0.2523 0.8251 0.0964 0.147 Uiso 1 1 calc R . .
H38C H 0.2550 0.8006 0.0189 0.147 Uiso 1 1 calc R . .
C39 C 0.42530(8) 0.8441(2) 0.06496(13) 0.0304(6) Uani 1 1 d . . .
C40 C 0.41497(9) 0.8940(2) 0.11934(15) 0.0425(7) Uani 1 1 d . . .
H40 H 0.4178 0.8645 0.1633 0.051 Uiso 1 1 calc R . .
C41 C 0.40028(11) 0.9882(2) 0.10801(18) 0.0553(9) Uani 1 1 d . . .
H41 H 0.3930 1.0229 0.1449 0.066 Uiso 1 1 calc R . .
C42 C 0.39596(10) 1.0324(2) 0.04484(18) 0.0510(8) Uani 1 1 d . . .
C43 C 0.40722(9) 0.9810(2) -0.00798(16) 0.0435(7) Uani 1 1 d . . .
H43 H 0.4050 1.0111 -0.0516 0.052 Uiso 1 1 calc R . .
C44 C 0.42160(8) 0.8876(2) 0.00100(13) 0.0343(6) Uani 1 1 d . . .
H44 H 0.4289 0.8532 -0.0360 0.041 Uiso 1 1 calc R . .
C45 C 0.37897(13) 1.1328(3) 0.0326(2) 0.0810(14) Uani 1 1 d . . .
H45A H 0.3740 1.1473 -0.0166 0.122 Uiso 1 1 calc R . .
H45B H 0.3979 1.1801 0.0575 0.122 Uiso 1 1 calc R . .
H45C H 0.3539 1.1366 0.0490 0.122 Uiso 1 1 calc R . .
C46 C 0.12509(11) -0.0644(3) -0.16069(17) 0.0666(11) Uani 1 1 d . . .
H46A H 0.1493 -0.0629 -0.1798 0.100 Uiso 1 1 calc R . .
H46B H 0.1085 -0.0080 -0.1773 0.100 Uiso 1 1 calc R . .
H46C H 0.1103 -0.1243 -0.1753 0.100 Uiso 1 1 calc R . .
C47 C 0.13640(9) -0.0616(2) -0.08273(15) 0.0446(8) Uani 1 1 d . . .
H47 H 0.1111 -0.0593 -0.0652 0.053 Uiso 1 1 calc R . .
C48 C 0.16099(8) 0.0297(2) -0.05451(13) 0.0348(6) Uani 1 1 d . . .
C49 C 0.15830(12) -0.1534(3) -0.0542(2) 0.0708(11) Uani 1 1 d . . .
H49A H 0.1420 -0.2104 -0.0707 0.106 Uiso 1 1 calc R . .
H49B H 0.1634 -0.1517 -0.0039 0.106 Uiso 1 1 calc R . .
H49C H 0.1836 -0.1574 -0.0695 0.106 Uiso 1 1 calc R . .
C50 C 0.19926(8) 0.0329(2) -0.07721(14) 0.0391(7) Uani 1 1 d . . .
C51 C 0.22924(8) 0.0404(2) -0.09832(14) 0.0387(7) Uani 1 1 d . . .
C52 C 0.26486(8) 0.0542(2) -0.12510(14) 0.0377(7) Uani 1 1 d . . .
C53 C 0.27104(11) 0.1424(3) -0.15476(19) 0.0619(10) Uani 1 1 d . . .
H53 H 0.2522 0.1935 -0.1570 0.074 Uiso 1 1 calc R . .
C54 C 0.30524(14) 0.1553(4) -0.1813(2) 0.0877(15) Uani 1 1 d . . .
H54 H 0.3096 0.2157 -0.2018 0.105 Uiso 1 1 calc R . .
C55 C 0.33227(13) 0.0837(5) -0.1785(2) 0.0896(17) Uani 1 1 d . . .
H55 H 0.3555 0.0941 -0.1966 0.107 Uiso 1 1 calc R . .
C56 C 0.32644(10) -0.0037(4) -0.1498(2) 0.0818(15) Uani 1 1 d . . .
H56 H 0.3455 -0.0540 -0.1485 0.098 Uiso 1 1 calc R . .
C57 C 0.29271(9) -0.0198(3) -0.12243(17) 0.0539(9) Uani 1 1 d . . .
H57 H 0.2888 -0.0807 -0.1022 0.065 Uiso 1 1 calc R . .
C58 C 0.13765(8) 0.1245(2) -0.07958(12) 0.0332(6) Uani 1 1 d . . .
H58 H 0.1275 0.1178 -0.1301 0.040 Uiso 1 1 calc R . .
C59 C 0.16361(8) 0.2150(2) -0.06841(14) 0.0387(7) Uani 1 1 d . . .
C60 C 0.18927(13) 0.3409(3) 0.00905(19) 0.0701(12) Uani 1 1 d . . .
H60A H 0.2159 0.3352 -0.0026 0.084 Uiso 1 1 calc R A 1
H60B H 0.1747 0.3950 -0.0178 0.084 Uiso 1 1 calc R A 1
C61 C 0.1927(2) 0.3571(5) 0.0818(3) 0.076(2) Uani 0.595(7) 1 d P B 1
H61A H 0.1664 0.3722 0.0912 0.114 Uiso 0.595(7) 1 calc PR B 1
H61B H 0.2108 0.4117 0.0964 0.114 Uiso 0.595(7) 1 calc PR B 1
H61C H 0.2032 0.2984 0.1070 0.114 Uiso 0.595(7) 1 calc PR B 1
C61' C 0.2280(2) 0.3370(5) 0.0309(4) 0.047(2) Uani 0.405(7) 1 d P B 2
H61D H 0.2385 0.4031 0.0395 0.071 Uiso 0.405(7) 1 calc PR B 2
H61E H 0.2402 0.3058 -0.0041 0.071 Uiso 0.405(7) 1 calc PR B 2
H61F H 0.2341 0.2992 0.0734 0.071 Uiso 0.405(7) 1 calc PR B 2
C62 C 0.07445(8) 0.3101(2) -0.08598(13) 0.0339(6) Uani 1 1 d . . .
C63 C 0.08204(8) 0.3531(2) -0.14534(13) 0.0360(6) Uani 1 1 d . . .
H63 H 0.0802 0.3159 -0.1861 0.043 Uiso 1 1 calc R . .
C64 C 0.09226(9) 0.4500(2) -0.14464(14) 0.0411(7) Uani 1 1 d . . .
H64 H 0.0974 0.4793 -0.1852 0.049 Uiso 1 1 calc R . .
C65 C 0.09515(10) 0.5056(2) -0.08568(15) 0.0442(7) Uani 1 1 d . . .
C66 C 0.08782(11) 0.4606(2) -0.02687(15) 0.0513(8) Uani 1 1 d . . .
H66 H 0.0901 0.4977 0.0140 0.062 Uiso 1 1 calc R . .
C67 C 0.07740(10) 0.3644(2) -0.02613(14) 0.0445(8) Uani 1 1 d . . .
H67 H 0.0723 0.3354 0.0145 0.053 Uiso 1 1 calc R . .
C68 C 0.10662(12) 0.6109(2) -0.08567(19) 0.0628(10) Uani 1 1 d . . .
H68A H 0.1349 0.6162 -0.0871 0.094 Uiso 1 1 calc R . .
H68B H 0.1017 0.6422 -0.0439 0.094 Uiso 1 1 calc R . .
H68C H 0.0907 0.6431 -0.1260 0.094 Uiso 1 1 calc R . .
C69 C 0.08302(9) -0.2209(2) 0.10804(15) 0.0411(7) Uani 1 1 d . . .
H69A H 0.0911 -0.2098 0.0641 0.062 Uiso 1 1 calc R . .
H69B H 0.0649 -0.2767 0.1038 0.062 Uiso 1 1 calc R . .
H69C H 0.1066 -0.2340 0.1437 0.062 Uiso 1 1 calc R . .
C70 C 0.04856(9) -0.1472(2) 0.19512(15) 0.0420(7) Uani 1 1 d . . .
H70A H 0.0327 -0.0915 0.2048 0.063 Uiso 1 1 calc R . .
H70B H 0.0720 -0.1542 0.2322 0.063 Uiso 1 1 calc R . .
H70C H 0.0324 -0.2064 0.1919 0.063 Uiso 1 1 calc R . .
C71 C 0.06186(7) -0.13049(19) 0.12738(13) 0.0290(6) Uani 1 1 d . . .
H71 H 0.0374 -0.1204 0.0910 0.035 Uiso 1 1 calc R . .
C72 C 0.08834(7) -0.03980(19) 0.12842(11) 0.0243(5) Uani 1 1 d . . .
C73 C 0.12474(7) -0.0498(2) 0.18143(12) 0.0287(6) Uani 1 1 d . . .
C74 C 0.15204(8) -0.0638(2) 0.22811(13) 0.0328(6) Uani 1 1 d . . .
C75 C 0.18488(8) -0.0846(2) 0.28407(13) 0.0354(6) Uani 1 1 d . . .
C76 C 0.19875(9) -0.0151(3) 0.33467(15) 0.0481(8) Uani 1 1 d . . .
H76 H 0.1864 0.0469 0.3331 0.058 Uiso 1 1 calc R . .
C77 C 0.23064(10) -0.0376(3) 0.38715(17) 0.0612(10) Uani 1 1 d . . .
H77 H 0.2402 0.0095 0.4214 0.073 Uiso 1 1 calc R . .
C78 C 0.24840(10) -0.1266(3) 0.39009(18) 0.0603(10) Uani 1 1 d . . .
H78 H 0.2704 -0.1409 0.4261 0.072 Uiso 1 1 calc R . .
C79 C 0.23477(10) -0.1953(3) 0.34143(19) 0.0640(10) Uani 1 1 d . . .
H79 H 0.2470 -0.2575 0.3441 0.077 Uiso 1 1 calc R . .
C80 C 0.20317(9) -0.1745(3) 0.28829(16) 0.0502(8) Uani 1 1 d . . .
H80 H 0.1940 -0.2225 0.2544 0.060 Uiso 1 1 calc R . .
C81 C 0.06611(7) 0.05557(18) 0.14161(11) 0.0237(5) Uani 1 1 d . . .
H81 H 0.0580 0.0497 0.1870 0.028 Uiso 1 1 calc R . .
C82 C 0.09330(7) 0.1430(2) 0.14394(12) 0.0287(6) Uani 1 1 d . . .
C83 C 0.14060(11) 0.2434(3) 0.21583(16) 0.0579(10) Uani 1 1 d . . .
H83A H 0.1593 0.2346 0.2603 0.069 Uiso 1 1 calc R C 1
H83B H 0.1561 0.2369 0.1791 0.069 Uiso 1 1 calc R C 1
C84 C 0.12599(17) 0.3323(4) 0.2136(3) 0.0550(17) Uani 0.624(6) 1 d P D 1
H84A H 0.1097 0.3391 0.2485 0.083 Uiso 0.624(6) 1 calc PR D 1
H84B H 0.1096 0.3445 0.1681 0.083 Uiso 0.624(6) 1 calc PR D 1
H84C H 0.1479 0.3794 0.2227 0.083 Uiso 0.624(6) 1 calc PR D 1
C84' C 0.1760(2) 0.2296(7) 0.1966(4) 0.049(3) Uani 0.376(6) 1 d P D 2
H84D H 0.1713 0.2105 0.1482 0.074 Uiso 0.376(6) 1 calc PR D 2
H84E H 0.1909 0.1781 0.2248 0.074 Uiso 0.376(6) 1 calc PR D 2
H84F H 0.1914 0.2901 0.2030 0.074 Uiso 0.376(6) 1 calc PR D 2
C85 C -0.00187(7) 0.23735(18) 0.11871(12) 0.0251(5) Uani 1 1 d . . .
C86 C -0.00683(9) 0.2973(2) 0.06137(13) 0.0413(7) Uani 1 1 d . . .
H86 H -0.0154 0.2709 0.0167 0.050 Uiso 1 1 calc R . .
C87 C 0.00070(11) 0.3949(2) 0.06994(14) 0.0489(8) Uani 1 1 d . . .
H87 H -0.0030 0.4358 0.0307 0.059 Uiso 1 1 calc R . .
C88 C 0.01367(8) 0.4358(2) 0.13472(13) 0.0345(6) Uani 1 1 d . . .
C89 C 0.01818(8) 0.3756(2) 0.19066(13) 0.0334(6) Uani 1 1 d . . .
H89 H 0.0267 0.4022 0.2353 0.040 Uiso 1 1 calc R . .
C90 C 0.01058(8) 0.2764(2) 0.18345(12) 0.0317(6) Uani 1 1 d . . .
H90 H 0.0139 0.2357 0.2228 0.038 Uiso 1 1 calc R . .
C91 C 0.02262(11) 0.5428(2) 0.14352(16) 0.0499(8) Uani 1 1 d . . .
H91A H 0.0058 0.5790 0.1062 0.075 Uiso 1 1 calc R . .
H91B H 0.0507 0.5543 0.1424 0.075 Uiso 1 1 calc R . .
H91C H 0.0173 0.5647 0.1876 0.075 Uiso 1 1 calc R . .
C92 C 0.16977(9) 0.6235(3) 0.10817(17) 0.0553(9) Uani 1 1 d . . .
H92 H 0.1464 0.6490 0.0797 0.066 Uiso 1 1 calc R . .

loop_
_atom_site_aniso_label
_atom_site_aniso_U_11
_atom_site_aniso_U_22
_atom_site_aniso_U_33
_atom_site_aniso_U_23
_atom_site_aniso_U_13
_atom_site_aniso_U_12
S1 0.0200(3) 0.0335(4) 0.0238(3) 0.0006(3) 0.0058(2) 0.0038(3)
S2 0.0222(3) 0.0371(4) 0.0213(3) -0.0015(3) 0.0032(2) -0.0002(3)
S3 0.0294(4) 0.0394(4) 0.0202(3) 0.0020(3) 0.0030(3) -0.0095(3)
S4 0.0202(3) 0.0321(4) 0.0246(3) 0.0033(3) 0.0058(2) 0.0012(3)
O1 0.0221(9) 0.0443(12) 0.0313(9) 0.0041(8) 0.0007(8) 0.0065(8)
O2 0.0318(10) 0.0418(11) 0.0305(9) -0.0046(8) 0.0143(8) 0.0060(8)
O3 0.0432(11) 0.0352(11) 0.0199(8) 0.0059(7) 0.0047(8) 0.0128(9)
O5 0.0360(11) 0.0314(10) 0.0251(9) -0.0015(8) 0.0064(8) 0.0081(8)
O6 0.0264(9) 0.0317(10) 0.0196(8) 0.0022(7) 0.0081(7) 0.0070(7)
O7 0.0217(9) 0.0465(12) 0.0297(9) 0.0005(8) 0.0066(7) 0.0024(8)
O8 0.0350(11) 0.0512(13) 0.0209(9) 0.0008(8) -0.0003(8) -0.0024(9)
O9 0.0255(10) 0.0457(12) 0.0324(10) -0.0136(8) 0.0063(8) 0.0018(8)
O10 0.0383(11) 0.0444(13) 0.0378(11) 0.0078(9) 0.0049(9) 0.0092(9)
O11 0.0611(14) 0.0367(12) 0.0545(13) 0.0054(10) 0.0313(11) 0.0233(10)
O12 0.0569(14) 0.0584(15) 0.0364(11) -0.0018(10) 0.0057(10) -0.0359(11)
O13 0.0446(12) 0.0600(15) 0.0410(11) 0.0142(10) 0.0131(10) -0.0163(10)
O14 0.0407(11) 0.0481(12) 0.0196(9) -0.0014(8) 0.0013(8) -0.0112(9)
O15 0.0294(10) 0.0451(12) 0.0269(9) 0.0040(8) 0.0050(8) -0.0073(8)
O16 0.0279(10) 0.0508(13) 0.0300(10) 0.0037(9) 0.0069(8) -0.0097(9)
O4 0.0539(13) 0.0461(12) 0.0214(9) -0.0010(8) 0.0088(9) -0.0210(10)
O17 0.0372(11) 0.0477(12) 0.0204(9) -0.0058(8) 0.0023(8) -0.0107(9)
O18 0.0220(9) 0.0397(11) 0.0209(8) -0.0005(7) 0.0054(7) -0.0029(8)
O19 0.0212(9) 0.0424(12) 0.0349(10) -0.0009(8) 0.0006(8) -0.0004(8)
O20 0.0318(10) 0.0367(11) 0.0323(9) 0.0075(8) 0.0148(8) 0.0002(8)
N1 0.0225(11) 0.0331(12) 0.0182(9) 0.0024(8) 0.0044(8) 0.0009(9)
N2 0.0233(11) 0.0301(12) 0.0210(10) -0.0073(8) 0.0074(8) 0.0015(9)
N3 0.0270(12) 0.0392(13) 0.0188(10) 0.0047(9) 0.0051(9) -0.0074(10)
N4 0.0212(11) 0.0304(12) 0.0183(9) -0.0005(8) 0.0027(8) 0.0021(9)
C1 0.0241(13) 0.0276(14) 0.0279(13) -0.0023(10) 0.0025(10) 0.0061(10)
C2 0.0401(16) 0.0260(15) 0.0426(16) 0.0015(12) 0.0041(13) 0.0031(12)
C3 0.0219(13) 0.0279(13) 0.0200(11) 0.0020(10) 0.0053(10) 0.0048(10)
C4 0.0239(13) 0.0285(14) 0.0187(11) -0.0010(10) 0.0046(10) 0.0020(10)
C5 0.0227(13) 0.0286(14) 0.0192(11) 0.0042(10) 0.0053(10) 0.0010(10)
C6 0.0456(18) 0.0418(18) 0.0401(16) -0.0073(13) 0.0180(14) 0.0130(14)
C7 0.061(2) 0.0400(18) 0.0300(14) 0.0123(13) 0.0023(14) 0.0218(15)
C8 0.043(2) 0.055(2) 0.082(3) -0.0014(19) -0.0089(18) 0.0185(17)
C9 0.0273(14) 0.0300(14) 0.0264(13) 0.0029(10) 0.0085(11) 0.0044(11)
C10 0.0256(14) 0.0345(15) 0.0286(13) 0.0021(11) 0.0062(11) 0.0052(11)
C11 0.0283(14) 0.0406(17) 0.0298(14) -0.0026(12) -0.0024(11) 0.0067(12)
C12 0.0336(17) 0.074(3) 0.057(2) -0.0321(18) -0.0033(15) 0.0119(16)
C13 0.0365(19) 0.089(3) 0.080(3) -0.033(2) -0.0144(18) 0.0218(19)
C14 0.051(2) 0.074(3) 0.060(2) -0.023(2) -0.0262(18) 0.0199(19)
C15 0.065(2) 0.063(2) 0.0481(19) -0.0232(17) -0.0110(17) 0.0156(19)
C16 0.0416(18) 0.051(2) 0.0392(16) -0.0060(14) 0.0017(14) 0.0131(14)
C17 0.0192(12) 0.0345(15) 0.0225(12) 0.0007(10) 0.0050(10) -0.0017(10)
C18 0.0303(14) 0.0341(15) 0.0201(12) -0.0036(10) 0.0068(10) -0.0043(11)
C19 0.0308(14) 0.0351(16) 0.0244(12) 0.0031(11) 0.0059(11) -0.0009(11)
C20 0.0300(14) 0.0332(15) 0.0328(14) 0.0007(11) 0.0112(11) -0.0032(11)
C21 0.0443(17) 0.0371(17) 0.0258(13) -0.0088(11) 0.0070(12) -0.0057(13)
C22 0.0325(15) 0.0374(16) 0.0214(12) -0.0006(11) 0.0023(11) -0.0040(12)
C23 0.055(2) 0.0345(17) 0.0435(17) -0.0015(13) 0.0148(15) 0.0006(14)
C24 0.072(3) 0.0291(18) 0.088(3) 0.0012(17) 0.025(2) 0.0029(17)
C25 0.0321(15) 0.0338(16) 0.0435(16) 0.0055(12) 0.0154(12) 0.0074(12)
C26 0.0454(18) 0.050(2) 0.0433(17) 0.0179(14) 0.0124(14) 0.0142(15)
C27 0.0208(13) 0.0329(15) 0.0270(12) -0.0048(11) 0.0076(10) 0.0023(10)
C28 0.0279(14) 0.0315(15) 0.0332(14) -0.0023(11) 0.0076(11) 0.0009(11)
C29 0.0278(15) 0.0398(17) 0.0361(14) -0.0016(12) 0.0095(12) 0.0028(12)
C30 0.0265(15) 0.0496(18) 0.0385(15) 0.0005(13) 0.0127(12) 0.0078(13)
C31 0.0367(18) 0.096(3) 0.0454(18) 0.0198(18) 0.0157(15) 0.0238(18)
C32 0.048(2) 0.124(4) 0.054(2) 0.029(2) 0.0304(18) 0.025(2)
C33 0.0303(18) 0.114(3) 0.059(2) 0.022(2) 0.0258(16) 0.0279(19)
C34 0.0368(17) 0.058(2) 0.0423(16) 0.0070(15) 0.0153(14) 0.0107(15)
C35 0.0234(13) 0.0287(14) 0.0220(11) -0.0036(10) 0.0084(10) 0.0014(10)
C36 0.0268(14) 0.0284(14) 0.0375(15) -0.0015(11) 0.0109(12) 0.0013(11)
C37 0.079(3) 0.049(2) 0.090(3) 0.017(2) 0.044(2) 0.037(2)
C38 0.055(3) 0.052(3) 0.174(5) 0.019(3) -0.009(3) 0.013(2)
C39 0.0284(14) 0.0311(15) 0.0329(14) -0.0083(11) 0.0088(11) -0.0057(11)
C40 0.0528(19) 0.0409(18) 0.0390(16) -0.0080(13) 0.0220(14) -0.0096(14)
C41 0.076(2) 0.0346(18) 0.068(2) -0.0180(16) 0.0443(19) -0.0103(16)
C42 0.061(2) 0.0263(16) 0.075(2) -0.0024(15) 0.0368(18) -0.0066(14)
C43 0.0495(19) 0.0334(17) 0.0510(18) 0.0025(14) 0.0183(15) -0.0042(14)
C44 0.0367(16) 0.0344(16) 0.0334(14) -0.0050(12) 0.0106(12) -0.0056(12)
C45 0.112(4) 0.034(2) 0.118(4) 0.005(2) 0.072(3) 0.005(2)
C46 0.069(2) 0.084(3) 0.052(2) -0.0311(19) 0.0252(18) -0.039(2)
C47 0.0385(17) 0.051(2) 0.0493(17) -0.0118(15) 0.0212(14) -0.0178(14)
C48 0.0287(14) 0.0476(18) 0.0299(14) -0.0032(12) 0.0100(11) -0.0109(12)
C49 0.067(3) 0.048(2) 0.100(3) -0.014(2) 0.023(2) -0.0156(19)
C50 0.0325(16) 0.0479(19) 0.0387(15) -0.0030(13) 0.0114(13) -0.0132(13)
C51 0.0328(16) 0.0468(18) 0.0379(15) -0.0034(13) 0.0102(13) -0.0082(13)
C52 0.0264(14) 0.0506(19) 0.0387(15) -0.0071(13) 0.0130(12) -0.0092(13)
C53 0.054(2) 0.063(2) 0.075(2) 0.0075(19) 0.0296(19) -0.0109(18)
C54 0.086(3) 0.101(4) 0.092(3) -0.004(3) 0.055(3) -0.044(3)
C55 0.052(3) 0.136(5) 0.094(3) -0.057(3) 0.050(2) -0.044(3)
C56 0.0277(19) 0.117(4) 0.101(3) -0.072(3) 0.013(2) -0.007(2)
C57 0.0342(18) 0.065(2) 0.060(2) -0.0229(17) 0.0037(15) -0.0034(16)
C58 0.0293(14) 0.0511(18) 0.0198(12) 0.0000(11) 0.0065(11) -0.0154(13)
C59 0.0324(16) 0.0526(19) 0.0301(14) 0.0054(13) 0.0035(12) -0.0150(13)
C60 0.076(3) 0.071(3) 0.061(2) -0.0067(19) 0.009(2) -0.048(2)
C61 0.104(6) 0.050(4) 0.075(5) -0.027(3) 0.021(4) -0.027(4)
C61' 0.032(5) 0.034(4) 0.066(5) 0.001(4) -0.012(4) -0.003(3)
C62 0.0368(16) 0.0372(16) 0.0286(13) 0.0019(11) 0.0086(12) -0.0053(12)
C63 0.0395(16) 0.0434(17) 0.0262(13) 0.0019(12) 0.0092(12) -0.0036(13)
C64 0.0495(18) 0.0421(18) 0.0342(15) 0.0098(13) 0.0143(13) -0.0045(14)
C65 0.0529(19) 0.0369(17) 0.0441(17) 0.0035(13) 0.0132(15) -0.0053(14)
C66 0.076(2) 0.045(2) 0.0365(16) -0.0087(14) 0.0179(16) -0.0138(17)
C67 0.062(2) 0.0445(19) 0.0284(14) 0.0006(13) 0.0122(14) -0.0123(15)
C68 0.086(3) 0.044(2) 0.062(2) 0.0003(17) 0.025(2) -0.0150(19)
C69 0.0405(17) 0.0342(17) 0.0469(17) 0.0050(13) 0.0047(14) 0.0029(13)
C70 0.0405(17) 0.0457(18) 0.0441(16) 0.0156(14) 0.0186(14) -0.0020(14)
C71 0.0240(13) 0.0311(15) 0.0307(13) 0.0086(11) 0.0032(11) 0.0026(11)
C72 0.0188(12) 0.0349(15) 0.0192(11) 0.0050(10) 0.0036(10) 0.0020(10)
C73 0.0202(13) 0.0403(16) 0.0259(13) 0.0034(11) 0.0057(11) 0.0013(11)
C74 0.0228(14) 0.0470(18) 0.0285(13) 0.0012(12) 0.0049(11) 0.0017(12)
C75 0.0227(14) 0.0519(19) 0.0304(14) 0.0076(13) 0.0025(11) 0.0038(12)
C76 0.0420(18) 0.063(2) 0.0361(16) -0.0059(15) 0.0006(14) 0.0052(16)
C77 0.047(2) 0.091(3) 0.0384(18) -0.0062(18) -0.0072(16) -0.006(2)
C78 0.0320(18) 0.093(3) 0.048(2) 0.016(2) -0.0096(15) 0.0050(19)
C79 0.041(2) 0.071(3) 0.073(2) 0.025(2) -0.0049(18) 0.0170(18)
C80 0.0382(18) 0.059(2) 0.0486(18) 0.0032(16) -0.0017(15) 0.0058(15)
C81 0.0202(12) 0.0328(14) 0.0183(11) 0.0018(10) 0.0046(9) -0.0021(10)
C82 0.0276(14) 0.0396(16) 0.0189(12) -0.0036(11) 0.0047(10) -0.0039(11)
C83 0.061(2) 0.080(3) 0.0321(16) -0.0187(17) 0.0084(15) -0.039(2)
C84 0.063(4) 0.045(4) 0.061(3) -0.016(3) 0.023(3) -0.020(3)
C84' 0.022(4) 0.062(6) 0.058(5) 0.001(4) -0.005(4) -0.006(4)
C85 0.0239(13) 0.0292(14) 0.0232(12) 0.0044(10) 0.0071(10) 0.0055(10)
C86 0.066(2) 0.0371(17) 0.0204(13) 0.0032(11) 0.0073(13) 0.0034(14)
C87 0.084(2) 0.0356(18) 0.0284(14) 0.0122(13) 0.0152(15) 0.0051(16)
C88 0.0408(16) 0.0308(15) 0.0345(14) 0.0018(12) 0.0133(12) 0.0044(12)
C89 0.0406(16) 0.0350(16) 0.0242(13) -0.0026(11) 0.0057(12) 0.0061(12)
C90 0.0367(15) 0.0370(16) 0.0213(12) 0.0061(11) 0.0057(11) 0.0080(12)
C91 0.069(2) 0.0325(17) 0.0503(18) 0.0029(14) 0.0177(17) 0.0029(15)
C92 0.0327(17) 0.082(3) 0.0537(19) 0.0089(18) 0.0143(15) 0.0230(17)

loop_
_atom_type_symbol
_atom_type_description
_atom_type_scat_dispersion_real
_atom_type_scat_dispersion_imag
_atom_type_scat_source
C C 0.0033 0.0016 'International Tables Vol C Tables 4.2.6.8 and 6.1.1.4'
H H 0.0000 0.0000 'International Tables Vol C Tables 4.2.6.8 and 6.1.1.4'
N N 0.0061 0.0033 'International Tables Vol C Tables 4.2.6.8 and 6.1.1.4'
O O 0.0106 0.0060 'International Tables Vol C Tables 4.2.6.8 and 6.1.1.4'
S S 0.1246 0.1234 'International Tables Vol C Tables 4.2.6.8 and 6.1.1.4'

loop_
_geom_angle_atom_site_label_1
_geom_angle_atom_site_label_2
_geom_angle_atom_site_label_3
_geom_angle
_geom_angle_site_symmetry_1
_geom_angle_site_symmetry_3
_geom_angle_publ_flag
O2 S1 O1 120.22(11) . . ?
O2 S1 N1 107.01(11) . . ?
O1 S1 N1 105.54(11) . . ?
O2 S1 C17 108.65(11) . . ?
O1 S1 C17 107.22(11) . . ?
N1 S1 C17 107.59(11) . . ?
O8 S2 O7 120.07(11) . . ?
O8 S2 N2 107.53(11) . . ?
O7 S2 N2 105.58(10) . . ?
O8 S2 C39 107.42(12) . . ?
O7 S2 C39 109.05(12) . . ?
N2 S2 C39 106.44(12) . . ?
O14 S3 O15 120.30(11) . . ?
O14 S3 N3 107.27(12) . . ?
O15 S3 N3 105.93(11) . . ?
O14 S3 C62 107.08(12) . . ?
O15 S3 C62 108.38(12) . . ?
N3 S3 C62 107.26(12) . . ?
O20 S4 O19 120.53(11) . . ?
O20 S4 N4 107.60(11) . . ?
O19 S4 N4 105.41(10) . . ?
O20 S4 C85 108.18(11) . . ?
O19 S4 C85 107.43(11) . . ?
N4 S4 C85 106.98(11) . . ?
C5 O3 C7 116.0(2) . . ?
C36 O11 C37 117.1(2) . . ?
C59 O12 C60 115.9(2) . . ?
C82 O17 C83 116.5(2) . . ?
C4 N1 S1 119.42(15) . . ?
C35 N2 S2 118.97(15) . . ?
C58 N3 S3 119.87(17) . . ?
C81 N4 S4 119.85(15) . . ?
C6 C1 C2 110.2(2) . . ?
C6 C1 C3 112.7(2) . . ?
C2 C1 C3 110.5(2) . . ?
O6 C3 C9 107.47(19) . . ?
O6 C3 C1 110.55(18) . . ?
C9 C3 C1 110.3(2) . . ?
O6 C3 C4 107.49(19) . . ?
C9 C3 C4 109.35(19) . . ?
C1 C3 C4 111.55(19) . . ?
N1 C4 C5 110.69(19) . . ?
N1 C4 C3 108.64(18) . . ?
C5 C4 C3 111.55(19) . . ?
O5 C5 O3 124.7(2) . . ?
O5 C5 C4 124.0(2) . . ?
O3 C5 C4 111.3(2) . . ?
O3 C7 C8 111.6(3) . . ?
C10 C9 C3 175.1(3) . . ?
C9 C10 C11 176.9(3) . . ?
C12 C11 C16 118.7(3) . . ?
C12 C11 C10 121.9(2) . . ?
C16 C11 C10 119.3(2) . . ?
C11 C12 C13 119.7(3) . . ?
C14 C13 C12 120.5(3) . . ?
C15 C14 C13 119.7(3) . . ?
C14 C15 C16 120.8(3) . . ?
C15 C16 C11 120.6(3) . . ?
C18 C17 C22 120.1(2) . . ?
C18 C17 S1 120.50(19) . . ?
C22 C17 S1 119.37(19) . . ?
C19 C18 C17 119.6(2) . . ?
C20 C19 C18 121.4(2) . . ?
C19 C20 C21 118.0(3) . . ?
C19 C20 C23 121.1(2) . . ?
C21 C20 C23 120.9(2) . . ?
C22 C21 C20 121.7(2) . . ?
C21 C22 C17 119.2(2) . . ?
C26 C25 C24 110.6(3) . . ?
C26 C25 C27 113.3(2) . . ?
C24 C25 C27 110.7(2) . . ?
O9 C27 C28 106.7(2) . . ?
O9 C27 C25 111.0(2) . . ?
C28 C27 C25 110.2(2) . . ?
O9 C27 C35 109.4(2) . . ?
C28 C27 C35 108.3(2) . . ?
C25 C27 C35 111.0(2) . . ?
C29 C28 C27 177.0(3) . . ?
C28 C29 C30 178.5(3) . . ?
C34 C30 C31 119.3(3) . . ?
C34 C30 C29 120.7(3) . . ?
C31 C30 C29 120.0(3) . . ?
C32 C31 C30 119.9(3) . . ?
C33 C32 C31 120.3(3) . . ?
C32 C33 C92 120.1(3) . . ?
C92 C34 C30 120.0(3) . . ?
N2 C35 C36 111.0(2) . . ?
N2 C35 C27 108.89(19) . . ?
C36 C35 C27 112.3(2) . . ?
O10 C36 O11 125.3(2) . . ?
O10 C36 C35 124.9(2) . . ?
O11 C36 C35 109.7(2) . . ?
C38 C37 O11 110.6(3) . . ?
C40 C39 C44 120.8(3) . . ?
C40 C39 S2 119.4(2) . . ?
C44 C39 S2 119.5(2) . . ?
C39 C40 C41 118.4(3) . . ?
C42 C41 C40 121.8(3) . . ?
C41 C42 C43 118.2(3) . . ?
C41 C42 C45 121.4(3) . . ?
C43 C42 C45 120.4(3) . . ?
C44 C43 C42 121.7(3) . . ?
C43 C44 C39 119.0(3) . . ?
C49 C47 C46 111.4(3) . . ?
C49 C47 C48 110.2(3) . . ?
C46 C47 C48 113.4(3) . . ?
O16 C48 C50 107.1(2) . . ?
O16 C48 C47 110.6(2) . . ?
C50 C48 C47 111.5(2) . . ?
O16 C48 C58 108.8(2) . . ?
C50 C48 C58 108.0(2) . . ?
C47 C48 C58 110.7(2) . . ?
C51 C50 C48 175.7(3) . . ?
C50 C51 C52 177.1(3) . . ?
C53 C52 C57 119.6(3) . . ?
C53 C52 C51 119.2(3) . . ?
C57 C52 C51 121.2(3) . . ?
C52 C53 C54 119.2(4) . . ?
C55 C54 C53 121.2(4) . . ?
C54 C55 C56 120.2(4) . . ?
C55 C56 C57 120.6(4) . . ?
C52 C57 C56 119.2(4) . . ?
N3 C58 C59 113.4(2) . . ?
N3 C58 C48 108.3(2) . . ?
C59 C58 C48 112.9(2) . . ?
O13 C59 O12 124.1(3) . . ?
O13 C59 C58 123.9(3) . . ?
O12 C59 C58 112.0(2) . . ?
C61' C60 C61 78.7(5) . . ?
C61' C60 O12 118.7(5) . . ?
C61 C60 O12 105.0(3) . . ?
C63 C62 C67 120.2(3) . . ?
C63 C62 S3 119.5(2) . . ?
C67 C62 S3 120.2(2) . . ?
C64 C63 C62 119.6(3) . . ?
C63 C64 C65 121.1(3) . . ?
C64 C65 C66 118.2(3) . . ?
C64 C65 C68 120.4(3) . . ?
C66 C65 C68 121.4(3) . . ?
C67 C66 C65 122.0(3) . . ?
C66 C67 C62 118.9(3) . . ?
C70 C71 C69 110.1(2) . . ?
C70 C71 C72 113.0(2) . . ?
C69 C71 C72 110.6(2) . . ?
O18 C72 C73 108.07(19) . . ?
O18 C72 C71 109.93(19) . . ?
C73 C72 C71 110.4(2) . . ?
O18 C72 C81 107.12(18) . . ?
C73 C72 C81 109.3(2) . . ?
C71 C72 C81 111.96(19) . . ?
C74 C73 C72 173.2(3) . . ?
C73 C74 C75 177.9(3) . . ?
C80 C75 C76 118.9(3) . . ?
C80 C75 C74 119.9(3) . . ?
C76 C75 C74 121.2(3) . . ?
C77 C76 C75 119.4(3) . . ?
C78 C77 C76 120.7(3) . . ?
C77 C78 C79 120.3(3) . . ?
C78 C79 C80 120.2(4) . . ?
C75 C80 C79 120.5(3) . . ?
N4 C81 C82 111.4(2) . . ?
N4 C81 C72 109.27(19) . . ?
C82 C81 C72 110.56(19) . . ?
O4 C82 O17 124.0(2) . . ?
O4 C82 C81 124.1(2) . . ?
O17 C82 C81 111.9(2) . . ?
C84 C83 C84' 118.5(5) . . ?
C84 C83 O17 115.2(4) . . ?
C84' C83 O17 120.4(5) . . ?
C90 C85 C86 119.9(2) . . ?
C90 C85 S4 120.84(19) . . ?
C86 C85 S4 119.2(2) . . ?
C87 C86 C85 119.3(3) . . ?
C86 C87 C88 121.8(3) . . ?
C89 C88 C87 118.0(3) . . ?
C89 C88 C91 120.6(3) . . ?
C87 C88 C91 121.4(3) . . ?
C88 C89 C90 121.4(2) . . ?
C85 C90 C89 119.6(2) . . ?
C33 C92 C34 120.4(3) . . ?

loop_
_geom_bond_atom_site_label_1
_geom_bond_atom_site_label_2
_geom_bond_distance
_geom_bond_site_symmetry_2
_geom_bond_publ_flag
S1 O2 1.4292(18) . ?
S1 O1 1.4330(18) . ?
S1 N1 1.632(2) . ?
S1 C17 1.757(3) . ?
S2 O8 1.4267(18) . ?
S2 O7 1.4382(18) . ?
S2 N2 1.618(2) . ?
S2 C39 1.764(3) . ?
S3 O14 1.4288(18) . ?
S3 O15 1.4370(18) . ?
S3 N3 1.616(2) . ?
S3 C62 1.754(3) . ?
S4 O20 1.4280(17) . ?
S4 O19 1.4347(18) . ?
S4 N4 1.625(2) . ?
S4 C85 1.756(3) . ?
O3 C5 1.326(3) . ?
O3 C7 1.467(3) . ?
O5 C5 1.203(3) . ?
O6 C3 1.438(3) . ?
O9 C27 1.425(3) . ?
O10 C36 1.198(3) . ?
O11 C36 1.342(3) . ?
O11 C37 1.461(4) . ?
O12 C59 1.333(3) . ?
O12 C60 1.458(4) . ?
O13 C59 1.203(3) . ?
O16 C48 1.422(3) . ?
O4 C82 1.207(3) . ?
O17 C82 1.330(3) . ?
O17 C83 1.463(4) . ?
O18 C72 1.436(3) . ?
N1 C4 1.464(3) . ?
N2 C35 1.463(3) . ?
N3 C58 1.464(3) . ?
N4 C81 1.458(3) . ?
C1 C6 1.525(3) . ?
C1 C2 1.532(4) . ?
C1 C3 1.547(3) . ?
C3 C9 1.475(3) . ?
C3 C4 1.562(3) . ?
C4 C5 1.525(3) . ?
C7 C8 1.488(5) . ?
C9 C10 1.190(3) . ?
C10 C11 1.436(4) . ?
C11 C12 1.383(4) . ?
C11 C16 1.390(4) . ?
C12 C13 1.388(4) . ?
C13 C14 1.380(5) . ?
C14 C15 1.351(5) . ?
C15 C16 1.376(4) . ?
C17 C18 1.387(3) . ?
C17 C22 1.396(3) . ?
C18 C19 1.386(4) . ?
C19 C20 1.384(4) . ?
C20 C21 1.397(4) . ?
C20 C23 1.503(4) . ?
C21 C22 1.377(4) . ?
C24 C25 1.521(4) . ?
C25 C26 1.517(4) . ?
C25 C27 1.554(4) . ?
C27 C28 1.476(3) . ?
C27 C35 1.556(3) . ?
C28 C29 1.200(3) . ?
C29 C30 1.433(4) . ?
C30 C34 1.389(4) . ?
C30 C31 1.389(4) . ?
C31 C32 1.389(4) . ?
C32 C33 1.373(5) . ?
C33 C92 1.373(4) . ?
C34 C92 1.386(4) . ?
C35 C36 1.520(4) . ?
C37 C38 1.397(5) . ?
C39 C40 1.386(4) . ?
C39 C44 1.388(4) . ?
C40 C41 1.392(4) . ?
C41 C42 1.377(5) . ?
C42 C43 1.385(4) . ?
C42 C45 1.499(5) . ?
C43 C44 1.375(4) . ?
C46 C47 1.522(4) . ?
C47 C49 1.520(5) . ?
C47 C48 1.553(4) . ?
C48 C50 1.474(4) . ?
C48 C58 1.558(4) . ?
C50 C51 1.192(4) . ?
C51 C52 1.442(4) . ?
C52 C53 1.384(5) . ?
C52 C57 1.390(4) . ?
C53 C54 1.393(5) . ?
C54 C55 1.347(7) . ?
C55 C56 1.362(7) . ?
C56 C57 1.394(5) . ?
C58 C59 1.520(4) . ?
C60 C61' 1.312(8) . ?
C60 C61 1.445(7) . ?
C62 C63 1.392(4) . ?
C62 C67 1.392(4) . ?
C63 C64 1.377(4) . ?
C64 C65 1.386(4) . ?
C65 C66 1.390(4) . ?
C65 C68 1.501(4) . ?
C66 C67 1.372(4) . ?
C69 C71 1.528(4) . ?
C70 C71 1.525(4) . ?
C71 C72 1.541(3) . ?
C72 C73 1.470(3) . ?
C72 C81 1.566(3) . ?
C73 C74 1.194(3) . ?
C74 C75 1.444(4) . ?
C75 C80 1.381(4) . ?
C75 C76 1.400(4) . ?
C76 C77 1.386(4) . ?
C77 C78 1.363(5) . ?
C78 C79 1.366(5) . ?
C79 C80 1.383(4) . ?
C81 C82 1.517(3) . ?
C83 C84 1.318(6) . ?
C83 C84' 1.360(8) . ?
C85 C90 1.381(3) . ?
C85 C86 1.390(3) . ?
C86 C87 1.371(4) . ?
C87 C88 1.394(4) . ?
C88 C89 1.371(4) . ?
C88 C91 1.505(4) . ?
C89 C90 1.391(4) . ?
